data_7004241
loop_
_publ_author_name
'Benk\>o, Zolt\'an'
'Burck, Sebastian'
'Gudat, Dietrich'
'Nieger, Martin'
'Nyul\'aszi, L\'aszl\'o'
'Shore, Nicholas'

_publ_section_title
;
 Pyrido-annellated diazaphospholenes and phospholenium ions
;
_journal_issue 36
_journal_name_full 'Dalton Transactions'
_journal_page_first 4937
_journal_page_last 4945
_journal_paper_doi 10.1039/b804621b
_journal_year 2008
_chemical_formula_moiety 'C10 H14 N2 P, C F3 S O3'
_chemical_formula_sum 'C11 H14 F3 N2 O3 P S'
_chemical_formula_weight 342.27
_chemical_name_common
;3-Tert.-butyl-(1,5-a)-pyridine-(1,3,2)-diazaphospholenium-
triflate
;
_chemical_name_systematic
;
3-Tert.-butyl-[1,5-a]-pyridine-[1,3,2]-diazaphospholenium-
triflate
;
_space_group_IT_number 33
_symmetry_cell_setting orthorhombic
_symmetry_space_group_name_Hall 'P 2c -2n'
_symmetry_space_group_name_H-M 'P n a 21'
_atom_sites_solution_hydrogens geom
_atom_sites_solution_primary direct
_atom_sites_solution_secondary difmap
_audit_creation_method SHELXL-97
_cell_angle_alpha 90.00
_cell_angle_beta 90.00
_cell_angle_gamma 90.00
_cell_formula_units_Z 8
_cell_length_a 18.492(2)
_cell_length_b 10.685(1)
_cell_length_c 15.309(1)
_cell_measurement_reflns_used 162
_cell_measurement_temperature 123(2)
_cell_measurement_theta_max 25
_cell_measurement_theta_min 5
_cell_volume 3024.9(5)
_computing_cell_refinement DIRAX/Collect
_computing_data_collection Collect
_computing_data_reduction EVALCCD
_computing_molecular_graphics XP
_computing_publication_material 'SHELXL-97 (Sheldrick, 1997)'
_computing_structure_refinement 'SHELXL-97 (Sheldrick, 1997)'
_computing_structure_solution 'SHELXS-97 (Sheldrick, 1990)'
_diffrn_ambient_temperature 123(2)
_diffrn_measured_fraction_theta_full 0.995
_diffrn_measured_fraction_theta_max 0.996
_diffrn_measurement_device_type 'Bruker-Nonius KappaCCD'
_diffrn_measurement_method 'rotation in phi and omega, 1 deg.'
_diffrn_radiation_monochromator graphite
_diffrn_radiation_source 'fine-focus sealed tube'
_diffrn_radiation_type MoK\a
_diffrn_radiation_wavelength 0.71073
_diffrn_reflns_av_R_equivalents 0.0411
_diffrn_reflns_av_sigmaI/netI 0.0297
_diffrn_reflns_limit_h_max 24
_diffrn_reflns_limit_h_min -23
_diffrn_reflns_limit_k_max 13
_diffrn_reflns_limit_k_min -13
_diffrn_reflns_limit_l_max 19
_diffrn_reflns_limit_l_min -19
_diffrn_reflns_number 53188
_diffrn_reflns_theta_full 25.00
_diffrn_reflns_theta_max 27.48
_diffrn_reflns_theta_min 2.91
_exptl_absorpt_coefficient_mu 0.362
_exptl_absorpt_correction_type none
_exptl_crystal_colour yellow
_exptl_crystal_density_diffrn 1.503
_exptl_crystal_density_meas ?
_exptl_crystal_density_method 'not measured'
_exptl_crystal_description blocks
_exptl_crystal_F_000 1408
_exptl_crystal_size_max 0.50
_exptl_crystal_size_mid 0.40
_exptl_crystal_size_min 0.30
_refine_diff_density_max 1.002
_refine_diff_density_min -1.021
_refine_diff_density_rms 0.089
_refine_ls_abs_structure_details 'Flack H D (1983), Acta Cryst. A39, 876-881'
_refine_ls_abs_structure_Flack 0.17(11)
_refine_ls_extinction_method none
_refine_ls_goodness_of_fit_ref 1.042
_refine_ls_hydrogen_treatment constr
_refine_ls_matrix_type full
_refine_ls_number_parameters 310
_refine_ls_number_reflns 6883
_refine_ls_number_restraints 303
_refine_ls_restrained_S_all 1.095
_refine_ls_R_factor_all 0.0754
_refine_ls_R_factor_gt 0.0638
_refine_ls_shift/su_max 0.000
_refine_ls_shift/su_mean 0.000
_refine_ls_structure_factor_coef Fsqd
_refine_ls_weighting_details 'calc w=1/[\s^2^(Fo^2^)+(0.0592P)^2^+8.5802P] where P=(Fo^2^+2Fc^2^)/3'
_refine_ls_weighting_scheme calc
_refine_ls_wR_factor_gt 0.1497
_refine_ls_wR_factor_ref 0.1585
_reflns_number_gt 6107
_reflns_number_total 6883
_reflns_threshold_expression >2sigma(I)
_cod_data_source_file b804621b.txt
_cod_data_source_block dg006_hy_compound_2b_otf
_cod_depositor_comments
;
The following automatic conversions were performed:

'_exptl_crystal_density_meas' value 'none' was changed to '?' - the
value is perceived as not measured.

Automatic conversion script
Id: cif_fix_values 3008 2015-01-20 13:52:24Z robertas 
;
_cod_database_code 7004241

loop_
_symmetry_equiv_pos_as_xyz
'x, y, z'
'-x, -y, z+1/2'
'x+1/2, -y+1/2, z'
'-x+1/2, y+1/2, z+1/2'

loop_
_atom_site_label
_atom_site_type_symbol
_atom_site_fract_x
_atom_site_fract_y
_atom_site_fract_z
_atom_site_U_iso_or_equiv
_atom_site_adp_type
_atom_site_occupancy
_atom_site_symmetry_multiplicity
_atom_site_calc_flag
_atom_site_refinement_flags
_atom_site_disorder_assembly
_atom_site_disorder_group
S1 S 0.51024(4) 0.77776(8) 0.10706(6) 0.01720(18) Uani 1 1 d D . .
O1 O 0.5173(2) 0.8601(3) 0.1811(2) 0.0374(8) Uani 1 1 d D . .
O2 O 0.51924(19) 0.8379(3) 0.02358(18) 0.0315(7) Uani 1 1 d D . .
O3 O 0.54625(16) 0.6590(2) 0.1166(2) 0.0322(7) Uani 1 1 d D . .
C1 C 0.4149(2) 0.7349(4) 0.1067(3) 0.0400(10) Uani 1 1 d D . .
F1 F 0.3967(2) 0.6739(4) 0.1804(3) 0.0717(12) Uani 1 1 d D . .
F2 F 0.37308(17) 0.8360(4) 0.0997(4) 0.0770(12) Uani 1 1 d D . .
F3 F 0.39886(19) 0.6604(3) 0.0396(3) 0.0636(10) Uani 1 1 d D . .
P1 P 0.52941(6) 0.38435(9) 0.05034(7) 0.0218(2) Uani 1 1 d D . .
N2 N 0.51934(18) 0.2339(3) 0.0182(2) 0.0177(6) Uani 1 1 d D . .
C3 C 0.5224(2) 0.1478(4) 0.0830(3) 0.0214(8) Uani 1 1 d D . .
H3 H 0.5192 0.0601 0.0739 0.026 Uiso 1 1 calc R . .
C4 C 0.5308(2) 0.2035(3) 0.1643(2) 0.0180(7) Uani 1 1 d D . .
N5 N 0.53608(17) 0.3325(3) 0.1557(2) 0.0170(6) Uani 1 1 d D . .
C6 C 0.5085(2) 0.1957(4) -0.0765(3) 0.0225(8) Uani 1 1 d . . .
C7 C 0.4935(3) 0.3155(4) -0.1298(3) 0.0364(11) Uani 1 1 d . . .
H7A H 0.4498 0.3564 -0.1075 0.055 Uiso 1 1 calc R . .
H7B H 0.4865 0.2934 -0.1914 0.055 Uiso 1 1 calc R . .
H7C H 0.5347 0.3727 -0.1245 0.055 Uiso 1 1 calc R . .
C8 C 0.4420(3) 0.1109(4) -0.0814(3) 0.0325(10) Uani 1 1 d . . .
H8A H 0.3994 0.1568 -0.0606 0.049 Uiso 1 1 calc R . .
H8B H 0.4497 0.0370 -0.0446 0.049 Uiso 1 1 calc R . .
H8C H 0.4343 0.0846 -0.1420 0.049 Uiso 1 1 calc R . .
C9 C 0.5763(3) 0.1295(5) -0.1068(3) 0.0375(11) Uani 1 1 d . . .
H9A H 0.6176 0.1865 -0.1021 0.056 Uiso 1 1 calc R . .
H9B H 0.5704 0.1034 -0.1678 0.056 Uiso 1 1 calc R . .
H9C H 0.5847 0.0557 -0.0702 0.056 Uiso 1 1 calc R . .
C10 C 0.5452(2) 0.4088(4) 0.2292(2) 0.0223(8) Uani 1 1 d . . .
H10 H 0.5500 0.4968 0.2230 0.027 Uiso 1 1 calc R . .
C11 C 0.5473(2) 0.3549(4) 0.3101(3) 0.0266(9) Uani 1 1 d . . .
H11 H 0.5536 0.4059 0.3604 0.032 Uiso 1 1 calc R . .
C12 C 0.5402(2) 0.2226(4) 0.3198(3) 0.0261(9) Uani 1 1 d . . .
H12 H 0.5406 0.1866 0.3766 0.031 Uiso 1 1 calc R . .
C13 C 0.5328(2) 0.1481(4) 0.2489(3) 0.0239(8) Uani 1 1 d . . .
H13 H 0.5290 0.0599 0.2554 0.029 Uiso 1 1 calc R . .
S1' S 0.22518(11) 0.28543(19) 0.09460(13) 0.0287(3) Uiso 0.60 1 d PD A 1
O1' O 0.1901(4) 0.4042(6) 0.0812(5) 0.0633(18) Uiso 0.60 1 d PDU A 1
O2' O 0.2101(4) 0.2216(6) 0.1775(4) 0.0415(12) Uiso 0.60 1 d PDU A 1
O3' O 0.2233(4) 0.2013(6) 0.0205(4) 0.0491(13) Uiso 0.60 1 d PDU A 1
C1' C 0.3193(3) 0.3343(5) 0.1033(4) 0.0293(11) Uiso 0.60 1 d PD A 1
F1' F 0.3625(3) 0.2375(5) 0.1205(4) 0.0540(13) Uiso 0.60 1 d PDU A 1
F2' F 0.3304(3) 0.4166(5) 0.1670(4) 0.0555(12) Uiso 0.60 1 d PDU A 1
F3' F 0.3404(4) 0.3943(6) 0.0318(4) 0.0542(13) Uiso 0.60 1 d PDU A 1
S1A S 0.22542(18) 0.2939(3) 0.1241(2) 0.0287(3) Uiso 0.40 1 d PD B 2
O1A O 0.2184(7) 0.1938(10) 0.1868(7) 0.0633(18) Uiso 0.40 1 d PDU B 2
O2A O 0.2000(5) 0.2657(8) 0.0361(4) 0.0415(12) Uiso 0.40 1 d PDU B 2
O3A O 0.2065(5) 0.4176(6) 0.1543(6) 0.0491(13) Uiso 0.40 1 d PDU B 2
C1A C 0.3231(3) 0.2990(7) 0.1071(5) 0.0293(11) Uiso 0.40 1 d PD B 2
F1A F 0.3462(5) 0.3583(9) 0.0350(6) 0.0540(13) Uiso 0.40 1 d PDU B 2
F2A F 0.3500(4) 0.1845(7) 0.0928(6) 0.0555(12) Uiso 0.40 1 d PDU B 2
F3A F 0.3551(4) 0.3479(8) 0.1774(5) 0.0542(13) Uiso 0.40 1 d PDU B 2
P1' P 0.20084(12) 0.6651(2) 0.06314(14) 0.0311(4) Uiso 0.60 1 d PDU C 1
N2' N 0.2043(2) 0.8113(3) 0.0221(2) 0.0260(7) Uiso 1 1 d DU . .
C3' C 0.2132(5) 0.9007(8) 0.0794(5) 0.0334(15) Uiso 0.60 1 d PDU C 1
H3' H 0.2180 0.9864 0.0638 0.040 Uiso 0.60 1 calc PR C 1
C4' C 0.2151(7) 0.8597(9) 0.1635(6) 0.0258(17) Uiso 0.60 1 d PDU C 1
N5' N 0.2113(7) 0.7288(8) 0.1629(6) 0.0302(17) Uiso 0.60 1 d PDU C 1
C6' C 0.2023(3) 0.8244(5) -0.0772(3) 0.0356(10) Uiso 1 1 d . C .
C7' C 0.2778(3) 0.8639(6) -0.1057(4) 0.0531(15) Uiso 1 1 d . . .
H7'1 H 0.2906 0.9429 -0.0772 0.080 Uiso 1 1 calc R C .
H7'2 H 0.2786 0.8750 -0.1692 0.080 Uiso 1 1 calc R . .
H7'3 H 0.3126 0.7991 -0.0890 0.080 Uiso 1 1 calc R . .
C8' C 0.1471(3) 0.9248(5) -0.1008(4) 0.0421(12) Uiso 1 1 d . . .
H8'1 H 0.0990 0.8984 -0.0812 0.063 Uiso 1 1 calc R C .
H8'2 H 0.1467 0.9369 -0.1642 0.063 Uiso 1 1 calc R . .
H8'3 H 0.1602 1.0035 -0.0720 0.063 Uiso 1 1 calc R . .
C9' C 0.1787(4) 0.7003(7) -0.1167(5) 0.0656(18) Uiso 1 1 d . . .
H9'1 H 0.1304 0.6786 -0.0951 0.098 Uiso 1 1 calc R C .
H9'2 H 0.2131 0.6348 -0.1000 0.098 Uiso 1 1 calc R . .
H9'3 H 0.1774 0.7077 -0.1805 0.098 Uiso 1 1 calc R . .
C10' C 0.2160(3) 0.6656(5) 0.2413(4) 0.0414(12) Uiso 1 1 d . . .
H10' H 0.2130 0.5769 0.2414 0.050 Uiso 0.60 1 calc PR C 1
H10A H 0.2124 0.5771 0.2371 0.050 Uiso 0.40 1 calc PR C 2
C11' C 0.2249(3) 0.7276(5) 0.3193(4) 0.0452(12) Uiso 1 1 d . C .
H11' H 0.2286 0.6808 0.3719 0.054 Uiso 1 1 calc R . .
C12' C 0.2288(3) 0.8597(5) 0.3225(4) 0.0427(12) Uiso 1 1 d . . .
H12' H 0.2355 0.9008 0.3770 0.051 Uiso 1 1 calc R C .
C13' C 0.2229(3) 0.9284(5) 0.2477(3) 0.0388(11) Uiso 1 1 d . C .
H13' H 0.2238 1.0173 0.2492 0.047 Uiso 0.60 1 calc PR D 1
H13A H 0.2249 1.0171 0.2510 0.047 Uiso 0.40 1 calc PR D 2
P1A P 0.20825(18) 0.9504(3) 0.0763(2) 0.0311(4) Uiso 0.40 1 d PDU C 2
C3A C 0.2069(7) 0.7016(11) 0.0814(7) 0.0334(15) Uiso 0.40 1 d PDU C 2
H3A H 0.2050 0.6161 0.0645 0.040 Uiso 0.40 1 calc PR C 2
C4A C 0.2126(12) 0.7472(13) 0.1664(9) 0.0258(17) Uiso 0.40 1 d PDU C 2
N5A N 0.2147(10) 0.8755(12) 0.1724(7) 0.0302(17) Uiso 0.40 1 d PDU C 2

loop_
_atom_site_aniso_label
_atom_site_aniso_U_11
_atom_site_aniso_U_22
_atom_site_aniso_U_33
_atom_site_aniso_U_23
_atom_site_aniso_U_13
_atom_site_aniso_U_12
S1 0.0181(4) 0.0166(4) 0.0168(4) 0.0024(4) 0.0001(4) -0.0002(3)
O1 0.057(2) 0.0275(16) 0.0274(17) -0.0041(14) 0.0018(16) -0.0062(15)
O2 0.0406(19) 0.0343(17) 0.0194(15) 0.0097(13) 0.0003(13) -0.0061(14)
O3 0.0328(15) 0.0127(13) 0.051(2) 0.0027(14) -0.0027(15) 0.0030(11)
C1 0.025(2) 0.047(3) 0.048(3) 0.007(3) 0.000(3) -0.001(2)
F1 0.044(2) 0.102(3) 0.069(2) 0.024(2) 0.0169(18) -0.031(2)
F2 0.0306(16) 0.077(2) 0.124(4) 0.007(3) 0.001(2) 0.0219(17)
F3 0.051(2) 0.068(2) 0.073(2) 0.000(2) -0.0305(19) -0.0227(18)
P1 0.0316(5) 0.0153(4) 0.0186(4) 0.0001(4) -0.0009(4) -0.0014(4)
N2 0.0212(16) 0.0164(15) 0.0155(14) -0.0044(12) -0.0006(12) 0.0028(12)
C3 0.0250(19) 0.0161(18) 0.0230(19) 0.0029(15) -0.0015(14) 0.0014(15)
C4 0.0161(17) 0.0186(17) 0.0194(18) 0.0041(15) 0.0034(14) 0.0010(14)
N5 0.0184(15) 0.0156(15) 0.0170(16) 0.0015(12) -0.0013(12) 0.0008(12)
C6 0.026(2) 0.0225(19) 0.0187(19) -0.0042(16) -0.0043(15) 0.0032(16)
C7 0.061(3) 0.027(2) 0.021(2) -0.0001(18) -0.005(2) -0.001(2)
C8 0.034(2) 0.032(2) 0.031(2) -0.0009(19) -0.0104(19) -0.0051(19)
C9 0.031(2) 0.055(3) 0.026(2) -0.014(2) 0.0010(18) 0.008(2)
C10 0.032(2) 0.0179(18) 0.0171(18) -0.0020(15) -0.0020(15) 0.0006(15)
C11 0.032(2) 0.029(2) 0.0182(18) -0.0059(16) -0.0006(16) 0.0049(18)
C12 0.031(2) 0.030(2) 0.0174(18) 0.0061(16) 0.0001(16) 0.0039(18)
C13 0.030(2) 0.0200(19) 0.021(2) 0.0036(15) 0.0016(16) 0.0013(16)

loop_
_atom_type_symbol
_atom_type_description
_atom_type_scat_dispersion_real
_atom_type_scat_dispersion_imag
_atom_type_scat_source
C C 0.0033 0.0016 'International Tables Vol C Tables 4.2.6.8 and 6.1.1.4'
H H 0.0000 0.0000 'International Tables Vol C Tables 4.2.6.8 and 6.1.1.4'
N N 0.0061 0.0033 'International Tables Vol C Tables 4.2.6.8 and 6.1.1.4'
O O 0.0106 0.0060 'International Tables Vol C Tables 4.2.6.8 and 6.1.1.4'
F F 0.0171 0.0103 'International Tables Vol C Tables 4.2.6.8 and 6.1.1.4'
P P 0.1023 0.0942 'International Tables Vol C Tables 4.2.6.8 and 6.1.1.4'
S S 0.1246 0.1234 'International Tables Vol C Tables 4.2.6.8 and 6.1.1.4'

loop_
_geom_angle_atom_site_label_1
_geom_angle_atom_site_label_2
_geom_angle_atom_site_label_3
_geom_angle
_geom_angle_site_symmetry_1
_geom_angle_site_symmetry_3
_geom_angle_publ_flag
O2 S1 O3 115.5(2) . . ?
O2 S1 O1 114.52(19) . . ?
O3 S1 O1 114.6(2) . . ?
O2 S1 C1 102.8(2) . . ?
O3 S1 C1 103.08(18) . . ?
O1 S1 C1 104.1(2) . . ?
F3 C1 F2 107.1(4) . . ?
F3 C1 F1 107.5(4) . . ?
F2 C1 F1 108.4(4) . . ?
F3 C1 S1 111.6(3) . . ?
F2 C1 S1 111.0(3) . . ?
F1 C1 S1 111.2(3) . . ?
N2 P1 N5 88.53(15) . . ?
C3 N2 C6 121.5(3) . . ?
C3 N2 P1 115.3(3) . . ?
C6 N2 P1 123.2(3) . . ?
N2 C3 C4 111.7(3) . . ?
N2 C3 H3 124.1 . . ?
C4 C3 H3 124.1 . . ?
N5 C4 C3 110.4(3) . . ?
N5 C4 C13 119.8(3) . . ?
C3 C4 C13 129.8(3) . . ?
C4 N5 C10 120.7(3) . . ?
C4 N5 P1 113.9(3) . . ?
C10 N5 P1 125.3(3) . . ?
C9 C6 N2 108.0(3) . . ?
C9 C6 C8 112.0(4) . . ?
N2 C6 C8 108.2(3) . . ?
C9 C6 C7 112.0(4) . . ?
N2 C6 C7 107.8(3) . . ?
C8 C6 C7 108.7(4) . . ?
C6 C7 H7A 109.5 . . ?
C6 C7 H7B 109.5 . . ?
H7A C7 H7B 109.5 . . ?
C6 C7 H7C 109.5 . . ?
H7A C7 H7C 109.5 . . ?
H7B C7 H7C 109.5 . . ?
C6 C8 H8A 109.5 . . ?
C6 C8 H8B 109.5 . . ?
H8A C8 H8B 109.5 . . ?
C6 C8 H8C 109.5 . . ?
H8A C8 H8C 109.5 . . ?
H8B C8 H8C 109.5 . . ?
C6 C9 H9A 109.5 . . ?
C6 C9 H9B 109.5 . . ?
H9A C9 H9B 109.5 . . ?
C6 C9 H9C 109.5 . . ?
H9A C9 H9C 109.5 . . ?
H9B C9 H9C 109.5 . . ?
C11 C10 N5 119.1(4) . . ?
C11 C10 H10 120.4 . . ?
N5 C10 H10 120.4 . . ?
C10 C11 C12 120.6(4) . . ?
C10 C11 H11 119.7 . . ?
C12 C11 H11 119.7 . . ?
C13 C12 C11 120.6(4) . . ?
C13 C12 H12 119.7 . . ?
C11 C12 H12 119.7 . . ?
C12 C13 C4 119.2(4) . . ?
C12 C13 H13 120.4 . . ?
C4 C13 H13 120.4 . . ?
O1' S1' O3' 115.1(4) . . ?
O1' S1' O2' 116.6(4) . . ?
O3' S1' O2' 112.6(4) . . ?
O1' S1' C1' 100.9(4) . . ?
O3' S1' C1' 105.0(3) . . ?
O2' S1' C1' 104.6(4) . . ?
F3' C1' F2' 103.9(5) . . ?
F3' C1' F1' 111.2(5) . . ?
F2' C1' F1' 106.0(5) . . ?
F3' C1' S1' 111.1(5) . . ?
F2' C1' S1' 113.0(4) . . ?
F1' C1' S1' 111.4(4) . . ?
O3A S1A O1A 116.3(6) . . ?
O3A S1A O2A 114.0(5) . . ?
O1A S1A O2A 115.7(6) . . ?
O3A S1A C1A 105.0(5) . . ?
O1A S1A C1A 101.9(6) . . ?
O2A S1A C1A 101.2(4) . . ?
F3A C1A F2A 108.9(7) . . ?
F3A C1A F1A 109.7(7) . . ?
F2A C1A F1A 100.3(7) . . ?
F3A C1A S1A 109.6(6) . . ?
F2A C1A S1A 111.3(5) . . ?
F1A C1A S1A 116.5(6) . . ?
N5' P1' N2' 87.6(3) . . ?
C3' N2' C3A 99.3(7) . . ?
C3' N2' C6' 127.2(5) . . ?
C3A N2' C6' 133.0(5) . . ?
C3' N2' P1' 115.6(5) . . ?
C3A N2' P1' 16.4(5) . . ?
C6' N2' P1' 117.1(3) . . ?
C3' N2' P1A 14.2(4) . . ?
C3A N2' P1A 112.9(5) . . ?
C6' N2' P1A 114.0(3) . . ?
P1' N2' P1A 128.9(3) . . ?
N2' C3' C4' 113.8(8) . . ?
N2' C3' H3' 123.1 . . ?
C4' C3' H3' 123.1 . . ?
C3' C4' N5' 108.3(8) . . ?
C3' C4' C13' 131.4(8) . . ?
N5' C4' C13' 120.2(8) . . ?
C10' N5' C4' 118.7(8) . . ?
C10' N5' P1' 126.8(6) . . ?
C4' N5' P1' 114.6(7) . . ?
C9' C6' C7' 113.0(5) . . ?
C9' C6' C8' 109.1(5) . . ?
C7' C6' C8' 110.6(4) . . ?
C9' C6' N2' 108.9(4) . . ?
C7' C6' N2' 106.7(4) . . ?
C8' C6' N2' 108.5(4) . . ?
C6' C7' H7'1 109.5 . . ?
C6' C7' H7'2 109.5 . . ?
H7'1 C7' H7'2 109.5 . . ?
C6' C7' H7'3 109.5 . . ?
H7'1 C7' H7'3 109.5 . . ?
H7'2 C7' H7'3 109.5 . . ?
C6' C8' H8'1 109.5 . . ?
C6' C8' H8'2 109.5 . . ?
H8'1 C8' H8'2 109.5 . . ?
C6' C8' H8'3 109.5 . . ?
H8'1 C8' H8'3 109.5 . . ?
H8'2 C8' H8'3 109.5 . . ?
C6' C9' H9'1 109.5 . . ?
C6' C9' H9'2 109.5 . . ?
H9'1 C9' H9'2 109.5 . . ?
C6' C9' H9'3 109.5 . . ?
H9'1 C9' H9'3 109.5 . . ?
H9'2 C9' H9'3 109.5 . . ?
C11' C10' N5' 121.8(6) . . ?
C11' C10' C4A 113.9(7) . . ?
N5' C10' C4A 7.9(8) . . ?
C11' C10' H10' 119.1 . . ?
N5' C10' H10' 119.1 . . ?
C4A C10' H10' 127.0 . . ?
C11' C10' H10A 123.1 . . ?
N5' C10' H10A 115.1 . . ?
C4A C10' H10A 123.1 . . ?
H10' C10' H10A 4.0 . . ?
C10' C11' C12' 121.1(6) . . ?
C10' C11' H11' 119.4 . . ?
C12' C11' H11' 119.4 . . ?
C13' C12' C11' 120.2(5) . . ?
C13' C12' H12' 119.9 . . ?
C11' C12' H12' 119.9 . . ?
N5A C13' C12' 121.5(7) . . ?
N5A C13' C4' 3.7(9) . . ?
C12' C13' C4' 117.9(6) . . ?
N5A C13' H13' 117.5 . . ?
C12' C13' H13' 121.0 . . ?
C4' C13' H13' 121.0 . . ?
N5A C13' H13A 119.2 . . ?
C12' C13' H13A 119.2 . . ?
C4' C13' H13A 122.8 . . ?
H13' C13' H13A 2.1 . . ?
N5A P1A N2' 90.8(5) . . ?
C4A C3A N2' 107.3(9) . . ?
C4A C3A H3A 126.3 . . ?
N2' C3A H3A 126.3 . . ?
N5A C4A C3A 114.4(12) . . ?
N5A C4A C10' 123.3(12) . . ?
C3A C4A C10' 122.3(11) . . ?
C13' N5A C4A 120.0(11) . . ?
C13' N5A P1A 125.5(9) . . ?
C4A N5A P1A 114.5(10) . . ?

loop_
_geom_bond_atom_site_label_1
_geom_bond_atom_site_label_2
_geom_bond_distance
_geom_bond_site_symmetry_2
_geom_bond_publ_flag
S1 O2 1.440(3) . ?
S1 O3 1.441(3) . ?
S1 O1 1.441(3) . ?
S1 C1 1.821(4) . ?
C1 F3 1.333(5) . ?
C1 F2 1.333(5) . ?
C1 F1 1.346(5) . ?
P1 N2 1.691(3) . ?
P1 N5 1.710(3) . ?
N2 C3 1.354(5) . ?
N2 C6 1.519(5) . ?
C3 C4 1.388(5) . ?
C3 H3 0.9500 . ?
C4 N5 1.388(5) . ?
C4 C13 1.425(5) . ?
N5 C10 1.400(5) . ?
C6 C9 1.512(6) . ?
C6 C8 1.529(6) . ?
C6 C7 1.543(6) . ?
C7 H7A 0.9800 . ?
C7 H7B 0.9800 . ?
C7 H7C 0.9800 . ?
C8 H8A 0.9800 . ?
C8 H8B 0.9800 . ?
C8 H8C 0.9800 . ?
C9 H9A 0.9800 . ?
C9 H9B 0.9800 . ?
C9 H9C 0.9800 . ?
C10 C11 1.367(6) . ?
C10 H10 0.9500 . ?
C11 C12 1.427(6) . ?
C11 H11 0.9500 . ?
C12 C13 1.354(6) . ?
C12 H12 0.9500 . ?
C13 H13 0.9500 . ?
S1' O1' 1.440(5) . ?
S1' O3' 1.449(5) . ?
S1' O2' 1.467(5) . ?
S1' C1' 1.821(5) . ?
C1' F3' 1.327(6) . ?
C1' F2' 1.329(6) . ?
C1' F1' 1.333(6) . ?
S1A O3A 1.444(6) . ?
S1A O1A 1.444(6) . ?
S1A O2A 1.459(6) . ?
S1A C1A 1.826(6) . ?
C1A F3A 1.334(7) . ?
C1A F2A 1.339(7) . ?
C1A F1A 1.343(7) . ?
P1' N5' 1.684(9) . ?
P1' N2' 1.686(4) . ?
N2' C3' 1.307(9) . ?
N2' C3A 1.483(11) . ?
N2' C6' 1.526(6) . ?
N2' P1A 1.704(5) . ?
C3' C4' 1.361(11) . ?
C3' H3' 0.9500 . ?
C4' N5' 1.400(9) . ?
C4' C13' 1.490(10) . ?
N5' C10' 1.379(10) . ?
C6' C9' 1.521(9) . ?
C6' C7' 1.522(8) . ?
C6' C8' 1.523(7) . ?
C7' H7'1 0.9800 . ?
C7' H7'2 0.9800 . ?
C7' H7'3 0.9800 . ?
C8' H8'1 0.9800 . ?
C8' H8'2 0.9800 . ?
C8' H8'3 0.9800 . ?
C9' H9'1 0.9800 . ?
C9' H9'2 0.9800 . ?
C9' H9'3 0.9800 . ?
C10' C11' 1.375(8) . ?
C10' C4A 1.441(15) . ?
C10' H10' 0.9500 . ?
C10' H10A 0.9500 . ?
C11' C12' 1.415(8) . ?
C11' H11' 0.9500 . ?
C12' C13' 1.365(7) . ?
C12' H12' 0.9500 . ?
C13' N5A 1.292(12) . ?
C13' H13' 0.9500 . ?
C13' H13A 0.9500 . ?
P1A N5A 1.679(11) . ?
C3A C4A 1.394(15) . ?
C3A H3A 0.9500 . ?
C4A N5A 1.375(13) . ?

loop_
_geom_torsion_atom_site_label_1
_geom_torsion_atom_site_label_2
_geom_torsion_atom_site_label_3
_geom_torsion_atom_site_label_4
_geom_torsion
_geom_torsion_site_symmetry_1
_geom_torsion_site_symmetry_2
_geom_torsion_site_symmetry_3
_geom_torsion_site_symmetry_4
_geom_torsion_publ_flag
O2 S1 C1 F3 58.6(3) . . . . ?
O3 S1 C1 F3 -61.7(4) . . . . ?
O1 S1 C1 F3 178.3(3) . . . . ?
O2 S1 C1 F2 -60.7(4) . . . . ?
O3 S1 C1 F2 178.9(4) . . . . ?
O1 S1 C1 F2 59.0(4) . . . . ?
O2 S1 C1 F1 178.6(3) . . . . ?
O3 S1 C1 F1 58.2(4) . . . . ?
O1 S1 C1 F1 -61.7(4) . . . . ?
N5 P1 N2 C3 -1.3(3) . . . . ?
N5 P1 N2 C6 179.4(3) . . . . ?
C6 N2 C3 C4 -178.5(3) . . . . ?
P1 N2 C3 C4 2.2(4) . . . . ?
N2 C3 C4 N5 -2.0(5) . . . . ?
N2 C3 C4 C13 176.6(4) . . . . ?
C3 C4 N5 C10 -179.7(3) . . . . ?
C13 C4 N5 C10 1.6(6) . . . . ?
C3 C4 N5 P1 1.0(4) . . . . ?
C13 C4 N5 P1 -177.7(3) . . . . ?
N2 P1 N5 C4 0.1(3) . . . . ?
N2 P1 N5 C10 -179.2(3) . . . . ?
C3 N2 C6 C9 -69.2(5) . . . . ?
P1 N2 C6 C9 110.1(4) . . . . ?
C3 N2 C6 C8 52.2(5) . . . . ?
P1 N2 C6 C8 -128.5(3) . . . . ?
C3 N2 C6 C7 169.7(4) . . . . ?
P1 N2 C6 C7 -11.1(5) . . . . ?
C4 N5 C10 C11 -1.4(6) . . . . ?
P1 N5 C10 C11 177.8(3) . . . . ?
N5 C10 C11 C12 -0.1(6) . . . . ?
C10 C11 C12 C13 1.4(7) . . . . ?
C11 C12 C13 C4 -1.2(7) . . . . ?
N5 C4 C13 C12 -0.2(6) . . . . ?
C3 C4 C13 C12 -178.7(4) . . . . ?
O1' S1' C1' F3' -58.5(5) . . . . ?
O3' S1' C1' F3' 61.4(5) . . . . ?
O2' S1' C1' F3' -179.9(5) . . . . ?
O1' S1' C1' F2' 57.8(6) . . . . ?
O3' S1' C1' F2' 177.7(5) . . . . ?
O2' S1' C1' F2' -63.6(6) . . . . ?
O1' S1' C1' F1' 176.9(5) . . . . ?
O3' S1' C1' F1' -63.2(6) . . . . ?
O2' S1' C1' F1' 55.5(6) . . . . ?
O3A S1A C1A F3A 49.1(7) . . . . ?
O1A S1A C1A F3A -72.6(8) . . . . ?
O2A S1A C1A F3A 167.9(7) . . . . ?
O3A S1A C1A F2A 169.7(7) . . . . ?
O1A S1A C1A F2A 48.0(8) . . . . ?
O2A S1A C1A F2A -71.5(7) . . . . ?
O3A S1A C1A F1A -76.2(8) . . . . ?
O1A S1A C1A F1A 162.2(8) . . . . ?
O2A S1A C1A F1A 42.7(8) . . . . ?
N5' P1' N2' C3' 0.4(7) . . . . ?
N5' P1' N2' C3A 8(2) . . . . ?
N5' P1' N2' C6' 176.2(5) . . . . ?
N5' P1' N2' P1A -5.2(6) . . . . ?
C3A N2' C3' C4' -4.6(11) . . . . ?
C6' N2' C3' C4' -177.9(8) . . . . ?
P1' N2' C3' C4' -2.6(10) . . . . ?
P1A N2' C3' C4' 159(2) . . . . ?
N2' C3' C4' N5' 3.7(14) . . . . ?
N2' C3' C4' C13' -178.9(10) . . . . ?
C3' C4' N5' C10' 176.8(10) . . . . ?
C13' C4' N5' C10' -1.0(18) . . . . ?
C3' C4' N5' P1' -3.4(15) . . . . ?
C13' C4' N5' P1' 178.8(8) . . . . ?
N2' P1' N5' C10' -178.5(11) . . . . ?
N2' P1' N5' C4' 1.8(10) . . . . ?
C3' N2' C6' C9' -170.9(6) . . . . ?
C3A N2' C6' C9' 18.3(10) . . . . ?
P1' N2' C6' C9' 13.9(6) . . . . ?
P1A N2' C6' C9' -164.9(4) . . . . ?
C3' N2' C6' C7' 66.9(7) . . . . ?
C3A N2' C6' C7' -104.0(9) . . . . ?
P1' N2' C6' C7' -108.3(4) . . . . ?
P1A N2' C6' C7' 72.9(5) . . . . ?
C3' N2' C6' C8' -52.3(7) . . . . ?
C3A N2' C6' C8' 136.9(8) . . . . ?
P1' N2' C6' C8' 132.5(4) . . . . ?
P1A N2' C6' C8' -46.3(5) . . . . ?
C4' N5' C10' C11' -0.6(15) . . . . ?
P1' N5' C10' C11' 179.7(7) . . . . ?
C4' N5' C10' C4A -2(9) . . . . ?
P1' N5' C10' C4A 178(11) . . . . ?
N5' C10' C11' C12' 0.8(11) . . . . ?
C4A C10' C11' C12' 1.1(12) . . . . ?
C10' C11' C12' C13' 0.7(9) . . . . ?
C11' C12' C13' N5A -0.9(12) . . . . ?
C11' C12' C13' C4' -2.2(10) . . . . ?
C3' C4' C13' N5A 22(18) . . . . ?
N5' C4' C13' N5A -161(20) . . . . ?
C3' C4' C13' C12' -174.8(11) . . . . ?
N5' C4' C13' C12' 2.4(15) . . . . ?
C3' N2' P1A N5A -16.2(19) . . . . ?
C3A N2' P1A N5A 1.1(9) . . . . ?
C6' N2' P1A N5A -176.4(7) . . . . ?
P1' N2' P1A N5A 4.9(7) . . . . ?
C3' N2' C3A C4A 3.7(12) . . . . ?
C6' N2' C3A C4A 176.3(10) . . . . ?
P1' N2' C3A C4A -170(3) . . . . ?
P1A N2' C3A C4A -0.6(13) . . . . ?
N2' C3A C4A N5A 0(2) . . . . ?
N2' C3A C4A C10' 179.7(14) . . . . ?
C11' C10' C4A N5A -3(2) . . . . ?
N5' C10' C4A N5A 176(12) . . . . ?
C11' C10' C4A C3A 177.1(14) . . . . ?
N5' C10' C4A C3A -5(8) . . . . ?
C12' C13' N5A C4A -1(2) . . . . ?
C4' C13' N5A C4A 16(18) . . . . ?
C12' C13' N5A P1A -179.0(9) . . . . ?
C4' C13' N5A P1A -162(21) . . . . ?
C3A C4A N5A C13' -177.2(15) . . . . ?
C10' C4A N5A C13' 3(3) . . . . ?
C3A C4A N5A P1A 1(2) . . . . ?
C10' C4A N5A P1A -178.9(13) . . . . ?
N2' P1A N5A C13' 177.0(15) . . . . ?
N2' P1A N5A C4A -1.3(16) . . . . ?
